data_7218965
loop_
_publ_author_name
'Zhang, Xufeng'
'Ren, Jie'
'Cheng, Xiangrong'
'Jin, Huizi'
'Zhang, Weidong'

_publ_section_title
;
 One new unusual sesterterpenoid and four new sesquiterpene dimers from
 Inula britannica
;
_journal_name_full 'RSC Adv.'
_journal_paper_doi 10.1039/C4RA11171K
_journal_year 2014
_chemical_absolute_configuration ad
_chemical_formula_sum 'C28 H36 O7'
_chemical_formula_weight 484.57
_chemical_name_systematic
; 
 ? 
;
_space_group_crystal_system orthorhombic
_space_group_IT_number 19
_space_group_name_Hall 'P 2ac 2ab'
_space_group_name_H-M_alt 'P 21 21 21'
_symmetry_space_group_name_Hall 'P 2ac 2ab'
_symmetry_space_group_name_H-M 'P 21 21 21'
_atom_sites_solution_hydrogens geom
_audit_creation_method SHELXL-2013
_audit_update_record
;
2014-09-19 deposited with the CCDC.
2014-11-28 downloaded from the CCDC.
;
_cell_angle_alpha 90
_cell_angle_beta 90
_cell_angle_gamma 90
_cell_formula_units_Z 4
_cell_length_a 8.7072(2)
_cell_length_b 16.5203(4)
_cell_length_c 17.3249(4)
_cell_measurement_reflns_used 7567
_cell_measurement_temperature 140(2)
_cell_measurement_theta_max 67.81
_cell_measurement_theta_min 3.70
_cell_volume 2492.11(10)
_computing_cell_refinement 'Bruker SAINT'
_computing_data_collection 'Bruker APEX2'
_computing_data_reduction 'Bruker SAINT'
_computing_molecular_graphics 'Bruker SHELXTL'
_computing_publication_material 'Bruker SHELXTL'
_computing_structure_refinement 'SHELXL-2013 (Sheldrick, 2013)'
_computing_structure_solution 'SHELXS-97 (Sheldrick, 2008)'
_diffrn_ambient_temperature 140(2)
_diffrn_measured_fraction_theta_full 0.992
_diffrn_measured_fraction_theta_max 0.972
_diffrn_measurement_device_type 'Bruker APEX-II CCD'
_diffrn_measurement_method '\f and \w scans'
_diffrn_radiation_type CuK\a
_diffrn_radiation_wavelength 1.54178
_diffrn_reflns_av_R_equivalents 0.0344
_diffrn_reflns_av_unetI/netI 0.0291
_diffrn_reflns_Laue_measured_fraction_full 0.992
_diffrn_reflns_Laue_measured_fraction_max 0.972
_diffrn_reflns_limit_h_max 9
_diffrn_reflns_limit_h_min -10
_diffrn_reflns_limit_k_max 19
_diffrn_reflns_limit_k_min -19
_diffrn_reflns_limit_l_max 20
_diffrn_reflns_limit_l_min -19
_diffrn_reflns_number 16611
_diffrn_reflns_point_group_measured_fraction_full 0.968
_diffrn_reflns_point_group_measured_fraction_max 0.943
_diffrn_reflns_theta_full 67.679
_diffrn_reflns_theta_max 69.573
_diffrn_reflns_theta_min 3.697
_exptl_absorpt_coefficient_mu 0.749
_exptl_absorpt_correction_T_max 0.7532
_exptl_absorpt_correction_T_min 0.6567
_exptl_absorpt_correction_type multi-scan
_exptl_absorpt_process_details sadabs
_exptl_crystal_colour colourless
_exptl_crystal_density_diffrn 1.292
_exptl_crystal_description block
_exptl_crystal_F_000 1040
_exptl_crystal_size_max 0.230
_exptl_crystal_size_mid 0.160
_exptl_crystal_size_min 0.100
_refine_diff_density_max 0.277
_refine_diff_density_min -0.267
_refine_diff_density_rms 0.047
_refine_ls_abs_structure_details
; 
 Flack x determined using 1727 quotients [(I+)-(I-)]/[(I+)+(I-)] 
 (Parsons and Flack (2004), Acta Cryst. A60, s61). 
;
_refine_ls_abs_structure_Flack 0.05(8)
_refine_ls_extinction_method none
_refine_ls_goodness_of_fit_ref 1.075
_refine_ls_hydrogen_treatment constr
_refine_ls_matrix_type full
_refine_ls_number_parameters 324
_refine_ls_number_reflns 4413
_refine_ls_number_restraints 0
_refine_ls_restrained_S_all 1.075
_refine_ls_R_factor_all 0.0456
_refine_ls_R_factor_gt 0.0442
_refine_ls_shift/su_max 0.020
_refine_ls_shift/su_mean 0.001
_refine_ls_structure_factor_coef Fsqd
_refine_ls_weighting_details 'w=1/[\s^2^(Fo^2^)+(0.0852P)^2^+0.6138P] where P=(Fo^2^+2Fc^2^)/3'
_refine_ls_weighting_scheme calc
_refine_ls_wR_factor_gt 0.1292
_refine_ls_wR_factor_ref 0.1305
_reflns_Friedel_coverage 0.704
_reflns_Friedel_fraction_full 0.935
_reflns_Friedel_fraction_max 0.904
_reflns_number_gt 4255
_reflns_number_total 4413
_reflns_threshold_expression 'I > 2\s(I)'
_cod_data_source_file c4ra11171k2.cif
_cod_data_source_block cu_dm13634_0m
_cod_database_code 7218965
_shelx_space_group_comment
; 
The symmetry employed for this shelxl refinement is uniquely defined 
by the following loop, which should always be used as a source of 
symmetry information in preference to the above space-group names. 
They are only intended as comments. 
;
_shelx_estimated_absorpt_t_min 0.847
_shelx_estimated_absorpt_t_max 0.929
_shelxl_version_number 2013-4

loop_
_space_group_symop_operation_xyz
'x, y, z'
'x+1/2, -y+1/2, -z'
'-x, y+1/2, -z+1/2'
'-x+1/2, -y, z+1/2'

loop_
_atom_site_label
_atom_site_type_symbol
_atom_site_fract_x
_atom_site_fract_y
_atom_site_fract_z
_atom_site_U_iso_or_equiv
_atom_site_adp_type
_atom_site_occupancy
_atom_site_site_symmetry_order
_atom_site_calc_flag
_atom_site_refinement_flags_posn
_atom_site_refinement_flags_adp
O1 O 0.8402(2) 1.04134(12) 0.70390(12) 0.0308(4) Uani 1 1 d . .
O2 O 0.6302(2) 1.12732(13) 0.70362(12) 0.0338(5) Uani 1 1 d . .
H2 H 0.6641 1.1636 0.6743 0.051 Uiso 1 1 calc R U
O3 O 0.6887(3) 1.20275(12) 0.87850(12) 0.0358(5) Uani 1 1 d . .
O4 O 0.8404(3) 1.27879(14) 0.95425(15) 0.0462(6) Uani 1 1 d . .
O5 O 1.1735(3) 0.87451(17) 0.87585(14) 0.0468(6) Uani 1 1 d . .
O6 O 1.1957(4) 0.7406(2) 0.87036(17) 0.0721(10) Uani 1 1 d . .
C1 C 0.7435(4) 0.82493(18) 0.69434(18) 0.0331(6) Uani 1 1 d . .
C2 C 0.6457(3) 0.82302(18) 0.75830(18) 0.0324(6) Uani 1 1 d . .
H2A H 0.5970 0.7736 0.7718 0.039 Uiso 1 1 calc R U
C3 C 0.6179(3) 0.89155(18) 0.80267(16) 0.0282(6) Uani 1 1 d . .
H3 H 0.5499 0.8893 0.8455 0.034 Uiso 1 1 calc R U
C4 C 0.6911(3) 0.96342(17) 0.78344(16) 0.0259(6) Uani 1 1 d . .
C5 C 0.7828(3) 0.96529(18) 0.71836(16) 0.0278(6) Uani 1 1 d . .
C6 C 0.8127(4) 0.89823(19) 0.67361(17) 0.0322(6) Uani 1 1 d . .
H6 H 0.8783 0.9016 0.6299 0.039 Uiso 1 1 calc R U
C7 C 0.6855(3) 1.04735(17) 0.81854(16) 0.0257(6) Uani 1 1 d . .
C8 C 0.7496(3) 1.09753(17) 0.74948(16) 0.0274(6) Uani 1 1 d . .
H8 H 0.8153 1.1430 0.7686 0.033 Uiso 1 1 calc R U
C9 C 0.5204(3) 1.07163(18) 0.84430(17) 0.0295(6) Uani 1 1 d . .
H9A H 0.4835 1.1192 0.8149 0.035 Uiso 1 1 calc R U
H9B H 0.4477 1.0263 0.8365 0.035 Uiso 1 1 calc R U
C10 C 0.7705(5) 0.7503(2) 0.6460(2) 0.0467(8) Uani 1 1 d . .
H10A H 0.7824 0.7032 0.6798 0.070 Uiso 1 1 calc R U
H10B H 0.8640 0.7574 0.6152 0.070 Uiso 1 1 calc R U
H10C H 0.6827 0.7419 0.6115 0.070 Uiso 1 1 calc R U
C1" C 0.7653(4) 1.27109(18) 0.89695(19) 0.0362(7) Uani 1 1 d . .
C2" C 0.7418(5) 1.3346(2) 0.8366(2) 0.0501(9) Uani 1 1 d . .
H2"1 H 0.6509 1.3669 0.8494 0.075 Uiso 1 1 calc R U
H2"2 H 0.7270 1.3087 0.7863 0.075 Uiso 1 1 calc R U
H2"3 H 0.8322 1.3699 0.8345 0.075 Uiso 1 1 calc R U
C1' C 0.7830(3) 1.06096(17) 0.89755(17) 0.0262(6) Uani 1 1 d . .
C2' C 0.6921(4) 1.13412(18) 0.93048(16) 0.0305(6) Uani 1 1 d . .
H2' H 0.7266 1.1494 0.9836 0.037 Uiso 1 1 calc R U
C3' C 0.5369(3) 1.09190(19) 0.93056(17) 0.0312(6) Uani 1 1 d . .
H3' H 0.4503 1.1235 0.9536 0.037 Uiso 1 1 calc R U
C4' C 0.5803(3) 1.01531(18) 0.97300(17) 0.0289(6) Uani 1 1 d . .
C5' C 0.7260(3) 0.99678(17) 0.95478(16) 0.0260(6) Uani 1 1 d . .
C6' C 0.8136(3) 0.92352(17) 0.98331(17) 0.0296(6) Uani 1 1 d . .
H6'1 H 0.7388 0.8818 0.9997 0.036 Uiso 1 1 calc R U
H6'2 H 0.8739 0.9394 1.0293 0.036 Uiso 1 1 calc R U
C7' C 0.9219(3) 0.88617(18) 0.92442(18) 0.0323(6) Uani 1 1 d . .
H7' H 0.8663 0.8836 0.8740 0.039 Uiso 1 1 calc R U
C8' C 1.0681(3) 0.9340(2) 0.91185(18) 0.0353(7) Uani 1 1 d . .
H8' H 1.1106 0.9514 0.9629 0.042 Uiso 1 1 calc R U
C9' C 1.0555(3) 1.0064(2) 0.85941(19) 0.0375(7) Uani 1 1 d . .
H9'1 H 1.0096 0.9890 0.8098 0.045 Uiso 1 1 calc R U
H9'2 H 1.1600 1.0270 0.8484 0.045 Uiso 1 1 calc R U
C10' C 0.9587(3) 1.07576(18) 0.89277(18) 0.0315(6) Uani 1 1 d . .
H10' H 0.9731 1.1229 0.8573 0.038 Uiso 1 1 calc R U
C11' C 0.9844(4) 0.8010(2) 0.9418(2) 0.0427(8) Uani 1 1 d . .
H11' H 0.9100 0.7590 0.9237 0.051 Uiso 1 1 calc R U
C12' C 1.1266(5) 0.7996(2) 0.8924(2) 0.0476(9) Uani 1 1 d . .
C13' C 1.0300(5) 0.7846(2) 1.0263(2) 0.0549(10) Uani 1 1 d . .
H13A H 1.0831 0.7324 1.0297 0.082 Uiso 1 1 calc R U
H13B H 0.9376 0.7834 1.0585 0.082 Uiso 1 1 calc R U
H13C H 1.0985 0.8277 1.0444 0.082 Uiso 1 1 calc R U
C14' C 1.0232(4) 1.10192(19) 0.9713(2) 0.0374(7) Uani 1 1 d . .
H14A H 0.9906 1.0633 1.0110 0.056 Uiso 1 1 calc R U
H14B H 0.9846 1.1560 0.9842 0.056 Uiso 1 1 calc R U
H14C H 1.1356 1.1032 0.9689 0.056 Uiso 1 1 calc R U
C15' C 0.4681(4) 0.9685(2) 1.01963(19) 0.0382(7) Uani 1 1 d . .
H15A H 0.3982 0.9393 0.9851 0.057 Uiso 1 1 calc R U
H15B H 0.4089 1.0057 1.0522 0.057 Uiso 1 1 calc R U
H15C H 0.5231 0.9297 1.0523 0.057 Uiso 1 1 calc R U
C1S C 0.2553(6) 0.0837(5) 0.6783(3) 0.0869(19) Uani 1 1 d . .
H1S1 H 0.3022 0.1130 0.7215 0.130 Uiso 1 1 calc R U
H1S2 H 0.1848 0.0426 0.6984 0.130 Uiso 1 1 calc R U
H1S3 H 0.1985 0.1218 0.6457 0.130 Uiso 1 1 calc R U
O1S O 0.3700(4) 0.0463(2) 0.63481(18) 0.0665(8) Uani 1 1 d . .
H1S H 0.4541 0.0496 0.6583 0.100 Uiso 1 1 calc R U

loop_
_atom_site_aniso_label
_atom_site_aniso_U_11
_atom_site_aniso_U_22
_atom_site_aniso_U_33
_atom_site_aniso_U_23
_atom_site_aniso_U_13
_atom_site_aniso_U_12
O1 0.0293(9) 0.0293(10) 0.0338(10) -0.0003(8) 0.0073(9) -0.0040(8)
O2 0.0297(10) 0.0344(11) 0.0374(11) 0.0093(9) -0.0036(9) -0.0034(9)
O3 0.0437(12) 0.0257(10) 0.0380(11) -0.0030(8) -0.0069(10) 0.0005(9)
O4 0.0529(14) 0.0353(11) 0.0505(13) -0.0071(10) -0.0155(12) -0.0052(11)
O5 0.0308(11) 0.0663(16) 0.0433(12) -0.0068(11) 0.0019(10) 0.0190(11)
O6 0.075(2) 0.077(2) 0.0633(17) -0.0247(15) -0.0042(16) 0.0472(18)
C1 0.0346(15) 0.0307(15) 0.0341(14) -0.0048(12) -0.0034(13) 0.0027(12)
C2 0.0307(14) 0.0273(14) 0.0392(15) 0.0006(12) -0.0031(13) -0.0062(11)
C3 0.0231(12) 0.0325(14) 0.0290(13) -0.0004(11) 0.0013(11) -0.0034(11)
C4 0.0218(12) 0.0282(13) 0.0276(13) -0.0007(11) -0.0026(11) -0.0013(10)
C5 0.0235(12) 0.0302(14) 0.0297(13) 0.0012(11) -0.0007(11) -0.0024(10)
C6 0.0307(14) 0.0372(15) 0.0287(13) -0.0022(12) 0.0024(12) -0.0005(12)
C7 0.0200(12) 0.0279(13) 0.0292(13) -0.0007(11) -0.0010(11) -0.0018(11)
C8 0.0238(12) 0.0265(14) 0.0319(13) -0.0001(11) -0.0023(12) -0.0033(10)
C9 0.0199(12) 0.0330(14) 0.0357(14) -0.0026(12) -0.0003(11) 0.0028(11)
C10 0.057(2) 0.0348(17) 0.0486(18) -0.0103(15) 0.0073(17) -0.0038(15)
C1" 0.0382(16) 0.0288(14) 0.0415(16) -0.0064(13) -0.0004(14) 0.0014(12)
C2" 0.060(2) 0.0302(16) 0.060(2) 0.0012(15) -0.0135(19) -0.0008(16)
C1' 0.0199(12) 0.0287(13) 0.0299(13) -0.0009(11) -0.0013(11) -0.0014(10)
C2' 0.0316(14) 0.0302(13) 0.0297(13) -0.0034(11) -0.0036(12) 0.0004(12)
C3' 0.0256(13) 0.0340(15) 0.0339(14) -0.0044(12) 0.0015(12) 0.0050(12)
C4' 0.0260(13) 0.0336(14) 0.0270(13) -0.0036(11) 0.0009(11) -0.0007(11)
C5' 0.0217(12) 0.0290(13) 0.0272(12) -0.0034(11) -0.0001(11) -0.0013(11)
C6' 0.0258(13) 0.0300(13) 0.0332(13) 0.0006(12) 0.0008(12) -0.0008(11)
C7' 0.0267(14) 0.0346(15) 0.0356(14) -0.0034(12) -0.0044(12) 0.0041(12)
C8' 0.0223(13) 0.0468(17) 0.0368(15) -0.0075(13) 0.0006(12) 0.0106(13)
C9' 0.0211(13) 0.0541(19) 0.0373(15) 0.0029(14) 0.0012(12) -0.0021(13)
C10' 0.0229(13) 0.0343(14) 0.0374(15) 0.0076(13) -0.0015(12) -0.0053(11)
C11' 0.0406(18) 0.0391(17) 0.0483(18) -0.0098(15) -0.0056(15) 0.0098(14)
C12' 0.051(2) 0.052(2) 0.0398(17) -0.0118(16) -0.0089(16) 0.0263(18)
C13' 0.063(2) 0.049(2) 0.052(2) 0.0055(17) 0.0046(19) 0.0239(19)
C14' 0.0278(14) 0.0350(15) 0.0493(17) 0.0014(14) -0.0096(13) -0.0068(12)
C15' 0.0245(13) 0.0527(19) 0.0374(15) 0.0019(15) 0.0044(13) -0.0005(13)
C1S 0.056(3) 0.154(6) 0.051(2) -0.022(3) -0.004(2) -0.025(3)
O1S 0.0618(18) 0.078(2) 0.0600(17) -0.0109(15) -0.0078(15) -0.0176(17)

loop_
_atom_type_symbol
_atom_type_description
_atom_type_scat_dispersion_real
_atom_type_scat_dispersion_imag
_atom_type_scat_source
C C 0.0181 0.0091 'International Tables Vol C Tables 4.2.6.8 and 6.1.1.4'
H H 0.0000 0.0000 'International Tables Vol C Tables 4.2.6.8 and 6.1.1.4'
O O 0.0492 0.0322 'International Tables Vol C Tables 4.2.6.8 and 6.1.1.4'

loop_
_geom_angle_atom_site_label_1
_geom_angle_atom_site_label_2
_geom_angle_atom_site_label_3
_geom_angle
C5 O1 C8 106.7(2)
C8 O2 H2 109.5
C1" O3 C2' 119.8(2)
C12' O5 C8' 109.6(3)
C2 C1 C6 119.0(3)
C2 C1 C10 121.1(3)
C6 C1 C10 119.8(3)
C3 C2 C1 121.7(3)
C3 C2 H2A 119.1
C1 C2 H2A 119.1
C4 C3 C2 119.0(3)
C4 C3 H3 120.5
C2 C3 H3 120.5
C5 C4 C3 118.7(3)
C5 C4 C7 109.0(2)
C3 C4 C7 132.2(2)
O1 C5 C6 124.3(3)
O1 C5 C4 112.3(2)
C6 C5 C4 123.4(3)
C5 C6 C1 118.1(3)
C5 C6 H6 121.0
C1 C6 H6 121.0
C4 C7 C9 112.3(2)
C4 C7 C8 99.6(2)
C9 C7 C8 114.4(2)
C4 C7 C1' 116.6(2)
C9 C7 C1' 101.8(2)
C8 C7 C1' 112.7(2)
O2 C8 O1 108.7(2)
O2 C8 C7 110.9(2)
O1 C8 C7 105.8(2)
O2 C8 H8 110.5
O1 C8 H8 110.5
C7 C8 H8 110.5
C3' C9 C7 104.4(2)
C3' C9 H9A 110.9
C7 C9 H9A 110.9
C3' C9 H9B 110.9
C7 C9 H9B 110.9
H9A C9 H9B 108.9
C1 C10 H10A 109.5
C1 C10 H10B 109.5
H10A C10 H10B 109.5
C1 C10 H10C 109.5
H10A C10 H10C 109.5
H10B C10 H10C 109.5
O4 C1" O3 123.8(3)
O4 C1" C2" 125.5(3)
O3 C1" C2" 110.7(3)
C1" C2" H2"1 109.5
C1" C2" H2"2 109.5
H2"1 C2" H2"2 109.5
C1" C2" H2"3 109.5
H2"1 C2" H2"3 109.5
H2"2 C2" H2"3 109.5
C5' C1' C10' 117.5(2)
C5' C1' C2' 97.8(2)
C10' C1' C2' 113.5(2)
C5' C1' C7 106.3(2)
C10' C1' C7 119.4(2)
C2' C1' C7 98.7(2)
O3 C2' C3' 110.0(2)
O3 C2' C1' 113.0(2)
C3' C2' C1' 95.5(2)
O3 C2' H2' 112.4
C3' C2' H2' 112.4
C1' C2' H2' 112.4
C4' C3' C2' 99.3(2)
C4' C3' C9 108.3(2)
C2' C3' C9 100.5(2)
C4' C3' H3' 115.5
C2' C3' H3' 115.5
C9 C3' H3' 115.5
C5' C4' C15' 129.1(3)
C5' C4' C3' 108.2(3)
C15' C4' C3' 122.4(3)
C4' C5' C6' 125.6(3)
C4' C5' C1' 107.4(2)
C6' C5' C1' 126.9(2)
C5' C6' C7' 114.7(2)
C5' C6' H6'1 108.6
C7' C6' H6'1 108.6
C5' C6' H6'2 108.6
C7' C6' H6'2 108.6
H6'1 C6' H6'2 107.6
C8' C7' C6' 114.0(2)
C8' C7' C11' 102.0(2)
C6' C7' C11' 117.4(3)
C8' C7' H7' 107.7
C6' C7' H7' 107.7
C11' C7' H7' 107.7
O5 C8' C9' 108.6(3)
O5 C8' C7' 103.6(3)
C9' C8' C7' 116.1(3)
O5 C8' H8' 109.5
C9' C8' H8' 109.5
C7' C8' H8' 109.5
C8' C9' C10' 113.9(3)
C8' C9' H9'1 108.8
C10' C9' H9'1 108.8
C8' C9' H9'2 108.8
C10' C9' H9'2 108.8
H9'1 C9' H9'2 107.7
C14' C10' C9' 110.1(3)
C14' C10' C1' 111.0(3)
C9' C10' C1' 116.4(3)
C14' C10' H10' 106.3
C9' C10' H10' 106.3
C1' C10' H10' 106.3
C12' C11' C7' 101.2(3)
C12' C11' C13' 109.0(3)
C7' C11' C13' 115.9(3)
C12' C11' H11' 110.1
C7' C11' H11' 110.1
C13' C11' H11' 110.1
O6 C12' O5 121.9(4)
O6 C12' C11' 127.0(4)
O5 C12' C11' 111.1(3)
C11' C13' H13A 109.5
C11' C13' H13B 109.5
H13A C13' H13B 109.5
C11' C13' H13C 109.5
H13A C13' H13C 109.5
H13B C13' H13C 109.5
C10' C14' H14A 109.5
C10' C14' H14B 109.5
H14A C14' H14B 109.5
C10' C14' H14C 109.5
H14A C14' H14C 109.5
H14B C14' H14C 109.5
C4' C15' H15A 109.5
C4' C15' H15B 109.5
H15A C15' H15B 109.5
C4' C15' H15C 109.5
H15A C15' H15C 109.5
H15B C15' H15C 109.5
O1S C1S H1S1 109.5
O1S C1S H1S2 109.5
H1S1 C1S H1S2 109.5
O1S C1S H1S3 109.5
H1S1 C1S H1S3 109.5
H1S2 C1S H1S3 109.5
C1S O1S H1S 109.5

loop_
_geom_bond_atom_site_label_1
_geom_bond_atom_site_label_2
_geom_bond_distance
O1 C5 1.375(3)
O1 C8 1.452(3)
O2 C8 1.398(3)
O2 H2 0.8400
O3 C1" 1.349(4)
O3 C2' 1.448(4)
O4 C1" 1.196(4)
O5 C12' 1.335(5)
O5 C8' 1.483(4)
O6 C12' 1.208(4)
C1 C2 1.398(5)
C1 C6 1.399(4)
C1 C10 1.509(4)
C2 C3 1.390(4)
C2 H2A 0.9500
C3 C4 1.388(4)
C3 H3 0.9500
C4 C5 1.382(4)
C4 C7 1.515(4)
C5 C6 1.377(4)
C6 H6 0.9500
C7 C9 1.558(4)
C7 C8 1.559(4)
C7 C1' 1.626(4)
C8 H8 1.0000
C9 C3' 1.538(4)
C9 H9A 0.9900
C9 H9B 0.9900
C10 H10A 0.9800
C10 H10B 0.9800
C10 H10C 0.9800
C1" C2" 1.495(5)
C2" H2"1 0.9800
C2" H2"2 0.9800
C2" H2"3 0.9800
C1' C5' 1.534(4)
C1' C10' 1.551(4)
C1' C2' 1.553(4)
C2' C3' 1.521(4)
C2' H2' 1.0000
C3' C4' 1.511(4)
C3' H3' 1.0000
C4' C5' 1.343(4)
C4' C15' 1.485(4)
C5' C6' 1.513(4)
C6' C7' 1.520(4)
C6' H6'1 0.9900
C6' H6'2 0.9900
C7' C8' 1.515(4)
C7' C11' 1.539(4)
C7' H7' 1.0000
C8' C9' 1.506(5)
C8' H8' 1.0000
C9' C10' 1.535(5)
C9' H9'1 0.9900
C9' H9'2 0.9900
C10' C14' 1.534(4)
C10' H10' 1.0000
C11' C12' 1.505(5)
C11' C13' 1.540(5)
C11' H11' 1.0000
C13' H13A 0.9800
C13' H13B 0.9800
C13' H13C 0.9800
C14' H14A 0.9800
C14' H14B 0.9800
C14' H14C 0.9800
C15' H15A 0.9800
C15' H15B 0.9800
C15' H15C 0.9800
C1S O1S 1.395(7)
C1S H1S1 0.9800
C1S H1S2 0.9800
C1S H1S3 0.9800
O1S H1S 0.8400

loop_
_geom_hbond_atom_site_label_D
_geom_hbond_atom_site_label_H
_geom_hbond_atom_site_label_A
_geom_hbond_distance_DH
_geom_hbond_distance_HA
_geom_hbond_distance_DA
_geom_hbond_angle_DHA
_geom_hbond_site_symmetry_A
O2 H2 O6 0.84 1.92 2.728(3) 159.7 3_756
C3' H3' O4 1.00 2.46 3.387(4) 153.3 2_477
C9' H9'1 O1 0.99 2.51 3.332(4) 140.5 .
O1S H1S O2 0.84 2.15 2.889(4) 147.0 1_545

loop_
_geom_torsion_atom_site_label_1
_geom_torsion_atom_site_label_2
_geom_torsion_atom_site_label_3
_geom_torsion_atom_site_label_4
_geom_torsion
C6 C1 C2 C3 -1.3(5)
C10 C1 C2 C3 -179.0(3)
C1 C2 C3 C4 -0.9(4)
C2 C3 C4 C5 3.4(4)
C2 C3 C4 C7 179.5(3)
C8 O1 C5 C6 164.2(3)
C8 O1 C5 C4 -15.9(3)
C3 C4 C5 O1 176.3(2)
C7 C4 C5 O1 -0.7(3)
C3 C4 C5 C6 -3.7(4)
C7 C4 C5 C6 179.3(3)
O1 C5 C6 C1 -178.6(3)
C4 C5 C6 C1 1.5(5)
C2 C1 C6 C5 1.1(5)
C10 C1 C6 C5 178.8(3)
C5 C4 C7 C9 136.8(3)
C3 C4 C7 C9 -39.6(4)
C5 C4 C7 C8 15.3(3)
C3 C4 C7 C8 -161.2(3)
C5 C4 C7 C1' -106.2(3)
C3 C4 C7 C1' 77.3(4)
C5 O1 C8 O2 -94.0(3)
C5 O1 C8 C7 25.2(3)
C4 C7 C8 O2 93.6(3)
C9 C7 C8 O2 -26.4(3)
C1' C7 C8 O2 -142.1(2)
C4 C7 C8 O1 -24.0(2)
C9 C7 C8 O1 -144.1(2)
C1' C7 C8 O1 100.2(2)
C4 C7 C9 C3' 123.3(2)
C8 C7 C9 C3' -124.1(2)
C1' C7 C9 C3' -2.2(3)
C2' O3 C1" O4 1.5(5)
C2' O3 C1" C2" -178.2(3)
C4 C7 C1' C5' -55.3(3)
C9 C7 C1' C5' 67.3(3)
C8 C7 C1' C5' -169.7(2)
C4 C7 C1' C10' 80.5(3)
C9 C7 C1' C10' -156.9(2)
C8 C7 C1' C10' -33.8(3)
C4 C7 C1' C2' -156.2(2)
C9 C7 C1' C2' -33.5(2)
C8 C7 C1' C2' 89.5(2)
C1" O3 C2' C3' 143.2(3)
C1" O3 C2' C1' -111.4(3)
C5' C1' C2' O3 -165.6(2)
C10' C1' C2' O3 69.7(3)
C7 C1' C2' O3 -57.8(3)
C5' C1' C2' C3' -51.2(2)
C10' C1' C2' C3' -175.8(2)
C7 C1' C2' C3' 56.7(2)
O3 C2' C3' C4' 168.1(2)
C1' C2' C3' C4' 51.2(2)
O3 C2' C3' C9 57.4(3)
C1' C2' C3' C9 -59.5(2)
C7 C9 C3' C4' -65.3(3)
C7 C9 C3' C2' 38.3(3)
C2' C3' C4' C5' -33.0(3)
C9 C3' C4' C5' 71.4(3)
C2' C3' C4' C15' 152.2(3)
C9 C3' C4' C15' -103.4(3)
C15' C4' C5' C6' -4.2(5)
C3' C4' C5' C6' -178.5(3)
C15' C4' C5' C1' 173.3(3)
C3' C4' C5' C1' -1.0(3)
C10' C1' C5' C4' 155.5(3)
C2' C1' C5' C4' 33.8(3)
C7 C1' C5' C4' -67.7(3)
C10' C1' C5' C6' -27.1(4)
C2' C1' C5' C6' -148.8(3)
C7 C1' C5' C6' 109.7(3)
C4' C5' C6' C7' 143.4(3)
C1' C5' C6' C7' -33.6(4)
C5' C6' C7' C8' 75.3(3)
C5' C6' C7' C11' -165.6(3)
C12' O5 C8' C9' -145.6(3)
C12' O5 C8' C7' -21.7(3)
C6' C7' C8' O5 161.1(2)
C11' C7' C8' O5 33.6(3)
C6' C7' C8' C9' -80.1(3)
C11' C7' C8' C9' 152.4(3)
O5 C8' C9' C10' -175.7(2)
C7' C8' C9' C10' 68.2(4)
C8' C9' C10' C14' 56.3(3)
C8' C9' C10' C1' -71.1(3)
C5' C1' C10' C14' -59.1(3)
C2' C1' C10' C14' 54.1(3)
C7 C1' C10' C14' 169.9(2)
C5' C1' C10' C9' 67.8(4)
C2' C1' C10' C9' -179.0(2)
C7 C1' C10' C9' -63.2(3)
C8' C7' C11' C12' -32.9(3)
C6' C7' C11' C12' -158.2(3)
C8' C7' C11' C13' 84.8(4)
C6' C7' C11' C13' -40.5(4)
C8' O5 C12' O6 -178.8(3)
C8' O5 C12' C11' -0.2(4)
C7' C11' C12' O6 -160.0(4)
C13' C11' C12' O6 77.4(5)
C7' C11' C12' O5 21.5(3)
C13' C11' C12' O5 -101.1(4)
